data_1536156
loop_
_publ_author_name
'Nuss, J.'
'Cardoso Gil, R.H.'
'Peters, K.'
'Hoenle, W.'
'von Schnering, H.G.'

_publ_section_title
;
 Synthese, Struktur und Eigenschaften der Tetraarsenidometallate(V) M7 (T
 As4) (M= K, Rb; T= Nb, Ta)
;
_journal_name_full 'Zeitschrift fuer Anorganische und Allgemeine Chemie'
_journal_page_first 1854
_journal_page_last 1864
_journal_volume 622
_journal_year 1996
_chemical_formula_sum 'As4 K7 Nb'
_chemical_name_systematic 'K7 (Nb As4)'
_space_group_IT_number 31
_symmetry_space_group_name_Hall 'P 2ac -2'
_symmetry_space_group_name_H-M 'P m n 21'
_cell_angle_alpha 90
_cell_angle_beta 90
_cell_angle_gamma 90
_cell_formula_units_Z 2
_cell_length_a 10.192
_cell_length_b 9.162
_cell_length_c 8.306
_cell_volume 775.607
_citation_journal_id_ASTM ZAACAB
_cod_data_source_file Nuss_ZAACAB_1996_441.cif
_cod_data_source_block As4K7Nb1
_cod_original_cell_volume 775.6068
_cod_original_formula_sum 'As4 K7 Nb1'
_cod_database_code 1536156

loop_
_symmetry_equiv_pos_as_xyz
x,y,z
-x+1/2,-y,z+1/2
-x,y,z
x+1/2,-y,z+1/2

loop_
_atom_site_label
_atom_site_type_symbol
_atom_site_fract_x
_atom_site_fract_y
_atom_site_fract_z
_atom_site_occupancy
_atom_site_U_iso_or_equiv
K1 K+1 0 0.9592 0.1313 1 0.0
As1 As-3 0 0.31573 0.29984 1 0.0
K4 K+1 0.28882 0.53532 0.1263 1 0.0
As2 As-3 0 0.58617 0.92081 1 0.0
Nb1 Nb+5 0 0.32223 0 1 0.0
K5 K+1 0.28483 0.16677 0.2931 1 0.0
K2 K+1 0 0.0963 0.6052 1 0.0
K3 K+1 0 0.6583 0.3405 1 0.0
As3 As-3 0.20529 0.18926 0.90547 1 0.0
